data_2236577
loop_
_publ_author_name
'Ohno, Keiji'
'Sugaya, Tomoaki'
'Fujihara, Takashi'
'Nagasawa, Akira'

_publ_section_title
;
 2-{[2,2-Bis(diethylamino)ethan-2-yliumthioyl]sulfanyl}-1,1-bis(diethylamino)ethylium
 bis(perchlorate)
;
_journal_coeditor_code RK2371
_journal_issue 9
_journal_name_full 'Acta Crystallographica Section E'
_journal_page_first o2753
_journal_page_last o2754
_journal_paper_doi 10.1107/S1600536812035453
_journal_volume 68
_journal_year 2012
_chemical_formula_iupac 'C20 H42 N4 S2 2+, 2Cl O4 -'
_chemical_formula_moiety 'C20 H42 N4 S2 2+, 2(Cl O4 -)'
_chemical_formula_sum 'C20 H42 Cl2 N4 O8 S2'
_chemical_formula_weight 601.62
_chemical_name_systematic
;
2-{[2,2-Bis(diethylamino)ethan-2-yliumthioyl]sulfanyl}-1,1-
bis(diethylamino)ethylium bis(perchlorate)
;
_space_group_IT_number 19
_symmetry_cell_setting orthorhombic
_symmetry_space_group_name_Hall 'P 2ac 2ab'
_symmetry_space_group_name_H-M 'P 21 21 21'
_atom_sites_solution_hydrogens geom
_atom_sites_solution_primary direct
_atom_sites_solution_secondary difmap
_cell_angle_alpha 90.00
_cell_angle_beta 90.00
_cell_angle_gamma 90.00
_cell_formula_units_Z 4
_cell_length_a 8.4158(7)
_cell_length_b 16.1889(13)
_cell_length_c 21.7213(18)
_cell_measurement_reflns_used 3791
_cell_measurement_temperature 150(2)
_cell_measurement_theta_max 25.17
_cell_measurement_theta_min 2.26
_cell_volume 2959.4(4)
_computing_cell_refinement '<i>SAINT</i> (Bruker, 2003)'
_computing_data_collection '<i>SMART</i> (Bruker, 2003)'
_computing_data_reduction '<i>SAINT</i> (Bruker, 2003)'
_computing_molecular_graphics '<i>ORTEP-3</i> (Farrugia, 1997)'
_computing_publication_material '<i>SHELXTL</i> (Sheldrick, 2008)'
_computing_structure_refinement '<i>SHELXTL</i> (Sheldrick, 2008)'
_computing_structure_solution '<i>SHELXTL</i> (Sheldrick, 2008)'
_diffrn_ambient_temperature 150(2)
_diffrn_detector_area_resol_mean 8.366
_diffrn_measured_fraction_theta_full 0.999
_diffrn_measured_fraction_theta_max 0.999
_diffrn_measurement_device_type 'Bruker SMART APEX CCD'
_diffrn_measurement_method '\f and \w scans'
_diffrn_radiation_monochromator graphite
_diffrn_radiation_source 'fine-focus sealed tube'
_diffrn_radiation_type MoK\a
_diffrn_radiation_wavelength 0.71073
_diffrn_reflns_av_R_equivalents 0.0460
_diffrn_reflns_av_sigmaI/netI 0.0582
_diffrn_reflns_limit_h_max 11
_diffrn_reflns_limit_h_min -11
_diffrn_reflns_limit_k_max 21
_diffrn_reflns_limit_k_min -20
_diffrn_reflns_limit_l_max 28
_diffrn_reflns_limit_l_min -18
_diffrn_reflns_number 21803
_diffrn_reflns_theta_full 27.90
_diffrn_reflns_theta_max 27.90
_diffrn_reflns_theta_min 1.57
_diffrn_standards_interval_count 300
_diffrn_standards_number 139
_exptl_absorpt_coefficient_mu 0.407
_exptl_absorpt_correction_T_max 0.9229
_exptl_absorpt_correction_T_min 0.8807
_exptl_absorpt_correction_type multi-scan
_exptl_absorpt_process_details '(<i>SADABS</i>; Sheldrick, 1996)'
_exptl_crystal_colour red
_exptl_crystal_density_diffrn 1.350
_exptl_crystal_density_method 'not measured'
_exptl_crystal_description block
_exptl_crystal_F_000 1280
_exptl_crystal_size_max 0.32
_exptl_crystal_size_mid 0.21
_exptl_crystal_size_min 0.20
_refine_diff_density_max 0.696
_refine_diff_density_min -0.260
_refine_ls_abs_structure_details 'Flack (1983), 3081 Friedel pairs'
_refine_ls_abs_structure_Flack 0.00(7)
_refine_ls_extinction_method none
_refine_ls_goodness_of_fit_ref 1.022
_refine_ls_hydrogen_treatment constr
_refine_ls_matrix_type full
_refine_ls_number_parameters 333
_refine_ls_number_reflns 7058
_refine_ls_number_restraints 0
_refine_ls_restrained_S_all 1.022
_refine_ls_R_factor_all 0.0723
_refine_ls_R_factor_gt 0.0551
_refine_ls_shift/su_max 0.003
_refine_ls_shift/su_mean 0.000
_refine_ls_structure_factor_coef Fsqd
_refine_ls_weighting_details 'calc w=1/[\s^2^(Fo^2^)+(0.0814P)^2^P] where P=(Fo^2^+2Fc^2^)/3'
_refine_ls_weighting_scheme calc
_refine_ls_wR_factor_gt 0.1298
_refine_ls_wR_factor_ref 0.1398
_reflns_number_gt 5641
_reflns_number_total 7058
_reflns_threshold_expression I>2\s(I)
_cod_data_source_file rk2371.cif
_cod_data_source_block I
_cod_database_code 2236577
_cod_database_fobs_code 2236577

loop_
_symmetry_equiv_pos_as_xyz
'x, y, z'
'-x+1/2, -y, z+1/2'
'-x, y+1/2, -z+1/2'
'x+1/2, -y+1/2, -z'

loop_
_atom_site_type_symbol
_atom_site_label
_atom_site_fract_x
_atom_site_fract_y
_atom_site_fract_z
_atom_site_U_iso_or_equiv
_atom_site_adp_type
_atom_site_calc_flag
_atom_site_refinement_flags
_atom_site_occupancy
_atom_site_symmetry_multiplicity
C C1 0.0803(3) 0.92906(17) 0.18456(13) 0.0266(6) Uani d . 1 1
C C2 0.1428(3) 0.87247(17) 0.23435(13) 0.0275(6) Uani d . 1 1
C C3 -0.0518(4) 0.7694(2) 0.20201(15) 0.0402(8) Uani d . 1 1
H H3A -0.0328 0.7193 0.1769 0.048 Uiso calc R 1 1
H H3B -0.0864 0.8142 0.1741 0.048 Uiso calc R 1 1
C C4 -0.1802(6) 0.7523(4) 0.2484(2) 0.0905(19) Uani d . 1 1
H H4A -0.1428 0.7108 0.2779 0.136 Uiso calc R 1 1
H H4B -0.2750 0.7315 0.2272 0.136 Uiso calc R 1 1
H H4C -0.2066 0.8033 0.2703 0.136 Uiso calc R 1 1
C C5 0.1951(5) 0.7249(2) 0.25762(18) 0.0510(9) Uani d . 1 1
H H5A 0.1389 0.6720 0.2506 0.061 Uiso calc R 1 1
H H5B 0.2093 0.7319 0.3026 0.061 Uiso calc R 1 1
C C6 0.3555(7) 0.7219(3) 0.2270(2) 0.0891(19) Uani d . 1 1
H H6A 0.3418 0.7134 0.1826 0.134 Uiso calc R 1 1
H H6B 0.4176 0.6762 0.2443 0.134 Uiso calc R 1 1
H H6C 0.4116 0.7741 0.2341 0.134 Uiso calc R 1 1
C C7 0.2630(4) 0.8720(2) 0.33875(14) 0.0381(8) Uani d . 1 1
H H7A 0.3331 0.9100 0.3619 0.046 Uiso calc R 1 1
H H7B 0.3157 0.8174 0.3369 0.046 Uiso calc R 1 1
C C8 0.1063(5) 0.8636(2) 0.37214(16) 0.0456(8) Uani d . 1 1
H H8A 0.0482 0.9160 0.3698 0.068 Uiso calc R 1 1
H H8B 0.1260 0.8496 0.4154 0.068 Uiso calc R 1 1
H H8C 0.0432 0.8198 0.3529 0.068 Uiso calc R 1 1
C C9 0.3319(4) 0.98111(19) 0.26184(16) 0.0378(7) Uani d . 1 1
H H9A 0.3147 1.0217 0.2953 0.045 Uiso calc R 1 1
H H9B 0.2930 1.0058 0.2230 0.045 Uiso calc R 1 1
C C10 0.5082(5) 0.9627(3) 0.2561(2) 0.0628(11) Uani d . 1 1
H H10A 0.5488 0.9430 0.2958 0.094 Uiso calc R 1 1
H H10B 0.5649 1.0131 0.2442 0.094 Uiso calc R 1 1
H H10C 0.5247 0.9201 0.2248 0.094 Uiso calc R 1 1
C C11 0.1161(3) 0.98670(17) 0.06450(13) 0.0274(6) Uani d . 1 1
H H11A 0.1500 1.0391 0.0841 0.033 Uiso calc R 1 1
H H11B 0.1794 0.9803 0.0264 0.033 Uiso calc R 1 1
C C12 -0.0572(3) 0.99655(17) 0.04567(12) 0.0258(6) Uani d . 1 1
C C13 -0.3217(4) 0.9369(2) 0.04633(17) 0.0427(8) Uani d . 1 1
H H13A -0.3786 0.9335 0.0065 0.051 Uiso calc R 1 1
H H13B -0.3464 0.9911 0.0652 0.051 Uiso calc R 1 1
C C14 -0.3781(5) 0.8689(3) 0.0880(2) 0.0585(11) Uani d . 1 1
H H14A -0.3607 0.8154 0.0680 0.088 Uiso calc R 1 1
H H14B -0.4917 0.8761 0.0964 0.088 Uiso calc R 1 1
H H14C -0.3187 0.8708 0.1268 0.088 Uiso calc R 1 1
C C15 -0.0855(4) 0.85068(19) 0.01460(15) 0.0334(7) Uani d . 1 1
H H15A -0.1061 0.8083 0.0465 0.040 Uiso calc R 1 1
H H15B 0.0309 0.8551 0.0090 0.040 Uiso calc R 1 1
C C16 -0.1614(5) 0.8243(2) -0.04533(17) 0.0479(9) Uani d . 1 1
H H16A -0.2754 0.8154 -0.0390 0.072 Uiso calc R 1 1
H H16B -0.1123 0.7728 -0.0595 0.072 Uiso calc R 1 1
H H16C -0.1457 0.8675 -0.0763 0.072 Uiso calc R 1 1
C C17 -0.2247(5) 1.0945(3) -0.01183(18) 0.0527(10) Uani d . 1 1
H H17A -0.2348 1.1554 -0.0140 0.063 Uiso calc R 1 1
H H17B -0.3297 1.0719 -0.0001 0.063 Uiso calc R 1 1
C C18 -0.1813(5) 1.0624(3) -0.07407(18) 0.0593(11) Uani d . 1 1
H H18A -0.0680 1.0720 -0.0816 0.089 Uiso calc R 1 1
H H18B -0.2440 1.0912 -0.1055 0.089 Uiso calc R 1 1
H H18C -0.2035 1.0031 -0.0760 0.089 Uiso calc R 1 1
C C19 -0.0413(5) 1.1461(2) 0.06844(18) 0.0482(9) Uani d . 1 1
H H19A 0.0134 1.1278 0.1064 0.058 Uiso calc R 1 1
H H19B -0.1296 1.1830 0.0807 0.058 Uiso calc R 1 1
C C20 0.0738(6) 1.1938(2) 0.0293(2) 0.0675(13) Uani d . 1 1
H H20A 0.1609 1.1574 0.0166 0.101 Uiso calc R 1 1
H H20B 0.1165 1.2402 0.0530 0.101 Uiso calc R 1 1
H H20C 0.0188 1.2148 -0.0073 0.101 Uiso calc R 1 1
N N1 0.0976(3) 0.79387(15) 0.23329(12) 0.0338(6) Uani d . 1 1
N N2 0.2405(3) 0.90405(16) 0.27537(11) 0.0304(5) Uani d . 1 1
N N3 -0.1489(3) 0.93085(14) 0.03540(12) 0.0282(5) Uani d . 1 1
N N4 -0.1076(3) 1.07317(15) 0.03665(13) 0.0372(7) Uani d . 1 1
O O1 0.6764(4) 0.61374(17) 0.34864(12) 0.0564(7) Uani d . 1 1
O O2 0.4000(4) 0.6153(3) 0.35918(17) 0.0945(12) Uani d . 1 1
O O3 0.5508(5) 0.73360(19) 0.37979(16) 0.0918(12) Uani d . 1 1
O O4 0.5645(4) 0.6189(2) 0.44602(13) 0.0710(9) Uani d . 1 1
O O5 0.6992(4) 0.53757(17) 0.07763(13) 0.0663(9) Uani d . 1 1
O O6 0.9442(4) 0.58632(19) 0.11349(17) 0.0749(9) Uani d . 1 1
O O7 0.7235(4) 0.6719(2) 0.11376(18) 0.0878(11) Uani d . 1 1
O O8 0.8378(4) 0.6359(2) 0.02204(14) 0.0705(9) Uani d . 1 1
Cl Cl1 0.54701(11) 0.64601(6) 0.38326(4) 0.0490(2) Uani d . 1 1
Cl Cl2 0.80215(10) 0.60677(5) 0.08213(4) 0.0389(2) Uani d . 1 1
S S1 0.16983(8) 0.90400(4) 0.11539(3) 0.02782(16) Uani d . 1 1
S S2 -0.05125(11) 0.99911(6) 0.19878(4) 0.0407(2) Uani d . 1 1

loop_
_atom_site_aniso_label
_atom_site_aniso_U_11
_atom_site_aniso_U_22
_atom_site_aniso_U_33
_atom_site_aniso_U_12
_atom_site_aniso_U_13
_atom_site_aniso_U_23
C1 0.0269(15) 0.0247(14) 0.0283(14) -0.0014(11) -0.0026(12) -0.0001(12)
C2 0.0311(15) 0.0273(14) 0.0242(14) 0.0008(12) -0.0004(12) 0.0014(12)
C3 0.0454(19) 0.0397(17) 0.0354(17) -0.0164(16) -0.0078(15) 0.0043(15)
C4 0.072(3) 0.147(5) 0.053(3) -0.055(4) 0.005(3) 0.008(3)
C5 0.078(3) 0.0277(16) 0.047(2) 0.0047(18) -0.012(2) 0.0011(15)
C6 0.121(5) 0.085(3) 0.061(3) 0.061(3) 0.021(3) 0.016(3)
C7 0.0467(19) 0.0410(18) 0.0266(15) 0.0019(15) -0.0076(14) 0.0004(14)
C8 0.060(2) 0.0443(19) 0.0328(18) -0.0042(17) 0.0051(16) 0.0030(16)
C9 0.0430(18) 0.0341(16) 0.0362(17) -0.0109(15) -0.0032(15) -0.0036(14)
C10 0.046(2) 0.083(3) 0.059(3) -0.014(2) 0.0002(19) 0.000(2)
C11 0.0263(14) 0.0280(14) 0.0279(15) -0.0055(11) 0.0043(11) 0.0046(12)
C12 0.0285(14) 0.0261(13) 0.0228(13) 0.0040(12) 0.0070(12) 0.0036(12)
C13 0.0271(16) 0.052(2) 0.049(2) 0.0059(15) -0.0021(15) -0.0039(17)
C14 0.0356(19) 0.075(3) 0.065(3) -0.0094(19) 0.0131(19) 0.005(2)
C15 0.0310(16) 0.0314(16) 0.0377(16) -0.0018(13) -0.0020(13) -0.0010(13)
C16 0.050(2) 0.048(2) 0.046(2) 0.0013(18) -0.0098(18) -0.0121(17)
C17 0.048(2) 0.052(2) 0.058(2) 0.0180(19) 0.0010(18) 0.0167(19)
C18 0.047(2) 0.083(3) 0.047(2) 0.017(2) -0.0052(19) 0.021(2)
C19 0.065(2) 0.0273(16) 0.052(2) 0.0037(17) 0.012(2) -0.0016(16)
C20 0.097(4) 0.036(2) 0.069(3) -0.011(2) 0.008(3) 0.0147(19)
N1 0.0466(16) 0.0240(12) 0.0306(14) -0.0041(11) -0.0069(12) 0.0060(11)
N2 0.0334(13) 0.0315(13) 0.0263(12) 0.0000(11) -0.0033(10) 0.0040(11)
N3 0.0217(12) 0.0288(12) 0.0342(13) 0.0015(10) -0.0012(10) 0.0016(11)
N4 0.0410(15) 0.0299(13) 0.0407(16) 0.0100(12) 0.0044(13) 0.0078(12)
O1 0.0625(17) 0.0525(15) 0.0543(16) 0.0216(14) 0.0191(14) 0.0003(13)
O2 0.0563(19) 0.143(3) 0.084(2) 0.002(2) -0.0089(17) 0.042(2)
O3 0.143(3) 0.0545(17) 0.078(2) 0.049(2) 0.012(3) 0.0031(17)
O4 0.0634(19) 0.102(2) 0.0473(16) 0.0145(18) 0.0108(14) 0.0237(17)
O5 0.093(2) 0.0591(16) 0.0472(15) -0.0381(17) -0.0234(16) 0.0195(13)
O6 0.0643(19) 0.0660(17) 0.094(2) 0.0070(16) -0.0421(19) 0.0015(18)
O7 0.066(2) 0.096(2) 0.102(3) 0.0200(18) -0.016(2) -0.057(2)
O8 0.071(2) 0.086(2) 0.0544(16) -0.0347(18) -0.0061(15) 0.0210(16)
Cl1 0.0517(5) 0.0519(5) 0.0434(5) 0.0224(4) 0.0125(4) 0.0125(4)
Cl2 0.0420(4) 0.0345(4) 0.0402(4) -0.0056(3) -0.0080(3) 0.0004(3)
S1 0.0269(3) 0.0302(3) 0.0263(3) 0.0038(3) -0.0007(3) 0.0006(3)
S2 0.0430(5) 0.0411(4) 0.0380(4) 0.0119(4) 0.0069(4) 0.0016(4)

loop_
_atom_type_symbol
_atom_type_description
_atom_type_scat_dispersion_real
_atom_type_scat_dispersion_imag
_atom_type_scat_source
C C 0.0033 0.0016 'International Tables Vol C Tables 4.2.6.8 and 6.1.1.4'
H H 0.0000 0.0000 'International Tables Vol C Tables 4.2.6.8 and 6.1.1.4'
N N 0.0061 0.0033 'International Tables Vol C Tables 4.2.6.8 and 6.1.1.4'
S S 0.1246 0.1234 'International Tables Vol C Tables 4.2.6.8 and 6.1.1.4'
Cl Cl 0.1484 0.1585 'International Tables Vol C Tables 4.2.6.8 and 6.1.1.4'
O O 0.0106 0.0060 'International Tables Vol C Tables 4.2.6.8 and 6.1.1.4'

loop_
_geom_angle_atom_site_label_1
_geom_angle_atom_site_label_2
_geom_angle_atom_site_label_3
_geom_angle
C2 C1 S2 121.8(2)
C2 C1 S1 109.1(2)
S2 C1 S1 129.03(18)
N2 C2 N1 124.3(3)
N2 C2 C1 117.8(2)
N1 C2 C1 117.9(3)
N1 C3 C4 110.6(3)
N1 C3 H3A 109.5
C4 C3 H3A 109.5
N1 C3 H3B 109.5
C4 C3 H3B 109.5
H3A C3 H3B 108.1
C3 C4 H4A 109.5
C3 C4 H4B 109.5
H4A C4 H4B 109.5
C3 C4 H4C 109.5
H4A C4 H4C 109.5
H4B C4 H4C 109.5
N1 C5 C6 111.3(3)
N1 C5 H5A 109.4
C6 C5 H5A 109.4
N1 C5 H5B 109.4
C6 C5 H5B 109.4
H5A C5 H5B 108.0
C5 C6 H6A 109.5
C5 C6 H6B 109.5
H6A C6 H6B 109.5
C5 C6 H6C 109.5
H6A C6 H6C 109.5
H6B C6 H6C 109.5
N2 C7 C8 111.4(3)
N2 C7 H7A 109.3
C8 C7 H7A 109.3
N2 C7 H7B 109.3
C8 C7 H7B 109.3
H7A C7 H7B 108.0
C7 C8 H8A 109.5
C7 C8 H8B 109.5
H8A C8 H8B 109.5
C7 C8 H8C 109.5
H8A C8 H8C 109.5
H8B C8 H8C 109.5
N2 C9 C10 110.8(3)
N2 C9 H9A 109.5
C10 C9 H9A 109.5
N2 C9 H9B 109.5
C10 C9 H9B 109.5
H9A C9 H9B 108.1
C9 C10 H10A 109.5
C9 C10 H10B 109.5
H10A C10 H10B 109.5
C9 C10 H10C 109.5
H10A C10 H10C 109.5
H10B C10 H10C 109.5
C12 C11 S1 119.01(19)
C12 C11 H11A 107.6
S1 C11 H11A 107.6
C12 C11 H11B 107.6
S1 C11 H11B 107.6
H11A C11 H11B 107.0
N4 C12 N3 122.4(3)
N4 C12 C11 116.4(3)
N3 C12 C11 121.1(2)
N3 C13 C14 111.1(3)
N3 C13 H13A 109.4
C14 C13 H13A 109.4
N3 C13 H13B 109.4
C14 C13 H13B 109.4
H13A C13 H13B 108.0
C13 C14 H14A 109.5
C13 C14 H14B 109.5
H14A C14 H14B 109.5
C13 C14 H14C 109.5
H14A C14 H14C 109.5
H14B C14 H14C 109.5
N3 C15 C16 111.1(3)
N3 C15 H15A 109.4
C16 C15 H15A 109.4
N3 C15 H15B 109.4
C16 C15 H15B 109.4
H15A C15 H15B 108.0
C15 C16 H16A 109.5
C15 C16 H16B 109.5
H16A C16 H16B 109.5
C15 C16 H16C 109.5
H16A C16 H16C 109.5
H16B C16 H16C 109.5
N4 C17 C18 113.5(3)
N4 C17 H17A 108.9
C18 C17 H17A 108.9
N4 C17 H17B 108.9
C18 C17 H17B 108.9
H17A C17 H17B 107.7
C17 C18 H18A 109.5
C17 C18 H18B 109.5
H18A C18 H18B 109.5
C17 C18 H18C 109.5
H18A C18 H18C 109.5
H18B C18 H18C 109.5
N4 C19 C20 112.9(3)
N4 C19 H19A 109.0
C20 C19 H19A 109.0
N4 C19 H19B 109.0
C20 C19 H19B 109.0
H19A C19 H19B 107.8
C19 C20 H20A 109.5
C19 C20 H20B 109.5
H20A C20 H20B 109.5
C19 C20 H20C 109.5
H20A C20 H20C 109.5
H20B C20 H20C 109.5
O3 Cl1 O1 108.8(2)
O3 Cl1 O2 110.2(3)
O1 Cl1 O2 109.9(2)
O3 Cl1 O4 110.6(2)
O1 Cl1 O4 108.10(18)
O2 Cl1 O4 109.2(2)
O6 Cl2 O5 111.35(18)
O6 Cl2 O8 110.0(2)
O5 Cl2 O8 109.14(17)
O6 Cl2 O7 109.5(2)
O5 Cl2 O7 109.5(2)
O8 Cl2 O7 107.2(2)
C2 N1 C5 123.8(3)
C2 N1 C3 120.5(3)
C5 N1 C3 115.5(3)
C2 N2 C7 124.9(3)
C2 N2 C9 120.8(3)
C7 N2 C9 114.1(3)
C12 N3 C15 122.9(2)
C12 N3 C13 119.4(3)
C15 N3 C13 117.7(2)
C12 N4 C19 123.9(3)
C12 N4 C17 122.4(3)
C19 N4 C17 113.4(3)
C1 S1 C11 104.50(14)

loop_
_geom_bond_atom_site_label_1
_geom_bond_atom_site_label_2
_geom_bond_distance
C1 C2 1.512(4)
C1 S2 1.615(3)
C1 S1 1.729(3)
C2 N2 1.316(4)
C2 N1 1.328(4)
C3 N1 1.483(4)
C3 C4 1.504(6)
C3 H3A 0.9900
C3 H3B 0.9900
C4 H4A 0.9800
C4 H4B 0.9800
C4 H4C 0.9800
C5 N1 1.483(4)
C5 C6 1.506(7)
C5 H5A 0.9900
C5 H5B 0.9900
C6 H6A 0.9800
C6 H6B 0.9800
C6 H6C 0.9800
C7 N2 1.483(4)
C7 C8 1.511(5)
C7 H7A 0.9900
C7 H7B 0.9900
C8 H8A 0.9800
C8 H8B 0.9800
C8 H8C 0.9800
C9 N2 1.495(4)
C9 C10 1.518(5)
C9 H9A 0.9900
C9 H9B 0.9900
C10 H10A 0.9800
C10 H10B 0.9800
C10 H10C 0.9800
C11 C12 1.523(4)
C11 S1 1.794(3)
C11 H11A 0.9900
C11 H11B 0.9900
C12 N4 1.326(4)
C12 N3 1.333(4)
C13 N3 1.476(4)
C13 C14 1.503(5)
C13 H13A 0.9900
C13 H13B 0.9900
C14 H14A 0.9800
C14 H14B 0.9800
C14 H14C 0.9800
C15 N3 1.474(4)
C15 C16 1.512(5)
C15 H15A 0.9900
C15 H15B 0.9900
C16 H16A 0.9800
C16 H16B 0.9800
C16 H16C 0.9800
C17 N4 1.483(5)
C17 C18 1.494(5)
C17 H17A 0.9900
C17 H17B 0.9900
C18 H18A 0.9800
C18 H18B 0.9800
C18 H18C 0.9800
C19 N4 1.477(4)
C19 C20 1.503(5)
C19 H19A 0.9900
C19 H19B 0.9900
C20 H20A 0.9800
C20 H20B 0.9800
C20 H20C 0.9800
Cl1 O3 1.420(3)
Cl1 O1 1.423(3)
Cl1 O2 1.432(4)
Cl1 O4 1.439(3)
Cl2 O6 1.415(3)
Cl2 O5 1.420(3)
Cl2 O8 1.420(3)
Cl2 O7 1.422(3)

loop_
_geom_hbond_atom_site_label_D
_geom_hbond_atom_site_label_H
_geom_hbond_atom_site_label_A
_geom_hbond_site_symmetry_A
_geom_hbond_distance_DH
_geom_hbond_distance_HA
_geom_hbond_distance_DA
_geom_hbond_angle_DHA
C14 H14B S1 1_455 0.98 2.9138 3.893(4) 176.69

loop_
_geom_torsion_atom_site_label_1
_geom_torsion_atom_site_label_2
_geom_torsion_atom_site_label_3
_geom_torsion_atom_site_label_4
_geom_torsion
S2 C1 C2 N2 -73.0(3)
S1 C1 C2 N2 107.7(3)
S2 C1 C2 N1 108.1(3)
S1 C1 C2 N1 -71.2(3)
S1 C11 C12 N4 146.7(2)
S1 C11 C12 N3 -37.2(4)
N2 C2 N1 C5 -27.7(5)
C1 C2 N1 C5 151.2(3)
N2 C2 N1 C3 157.5(3)
C1 C2 N1 C3 -23.6(4)
C6 C5 N1 C2 -57.2(5)
C6 C5 N1 C3 117.8(4)
C4 C3 N1 C2 -103.8(4)
C4 C3 N1 C5 81.1(5)
N1 C2 N2 C7 -26.8(5)
C1 C2 N2 C7 154.3(3)
N1 C2 N2 C9 157.3(3)
C1 C2 N2 C9 -21.6(4)
C8 C7 N2 C2 -52.6(4)
C8 C7 N2 C9 123.5(3)
C10 C9 N2 C2 -111.7(4)
C10 C9 N2 C7 72.0(4)
N4 C12 N3 C15 148.3(3)
C11 C12 N3 C15 -27.5(4)
N4 C12 N3 C13 -33.0(4)
C11 C12 N3 C13 151.1(3)
C16 C15 N3 C12 -122.3(3)
C16 C15 N3 C13 59.0(4)
C14 C13 N3 C12 -127.1(3)
C14 C13 N3 C15 51.6(4)
N3 C12 N4 C19 155.1(3)
C11 C12 N4 C19 -28.8(4)
N3 C12 N4 C17 -31.9(4)
C11 C12 N4 C17 144.2(3)
C20 C19 N4 C12 100.6(4)
C20 C19 N4 C17 -72.9(4)
C18 C17 N4 C12 -51.3(5)
C18 C17 N4 C19 122.4(4)
C2 C1 S1 C11 -169.24(19)
S2 C1 S1 C11 11.5(3)
C12 C11 S1 C1 -67.1(3)

loop_
_cod_related_entry_id
_cod_related_entry_database
_cod_related_entry_code
1 ChemSpider 30658148
